data_4076260
loop_
_publ_author_name
'Sol\'e, Daniel'
'Vallverd\'u, Llu\'is'
'Solans, Xavier'
'Font-Bardia, Merc\`e'
'Bonjoch, Josep'

_publ_section_title
;
 Synthesis and Reactivity of Four-Membered Azapalladacycles Derived
 fromN,N-Dialkyl-2-iodoanilines:&#x00A0; Insertion Reactions of Carbenes
 into the Carbon&#x2212;Palladium Bond
;
_journal_issue 6
_journal_name_full Organometallics
_journal_page_first 1438
_journal_paper_doi 10.1021/om034270c
_journal_volume 23
_journal_year 2004
_chemical_formula_sum 'C36 H45 I N O3 P Pd'
_chemical_formula_weight 804.00
_chemical_name_systematic
;
 ?
;
_space_group_IT_number 61
_symmetry_cell_setting orthorhombic
_symmetry_space_group_name_Hall '-P 2ac 2ab'
_symmetry_space_group_name_H-M 'P b c a'
_atom_sites_solution_hydrogens geom
_atom_sites_solution_primary direct
_atom_sites_solution_secondary difmap
_audit_creation_method SHELXL-97
_cell_angle_alpha 90.00
_cell_angle_beta 90.00
_cell_angle_gamma 90.00
_cell_formula_units_Z 8
_cell_length_a 20.3370(10)
_cell_length_b 14.7750(10)
_cell_length_c 23.6080(10)
_cell_measurement_temperature 293(2)
_cell_volume 7093.7(7)
_computing_structure_refinement 'SHELXL-97 (Sheldrick, 1997)'
_computing_structure_solution 'SHELXS-97 (Sheldrick, 1990)'
_diffrn_ambient_temperature 293(2)
_diffrn_measured_fraction_theta_full 0.618
_diffrn_measured_fraction_theta_max 0.618
_diffrn_radiation_monochromator graphite
_diffrn_radiation_source 'fine-focus sealed tube'
_diffrn_radiation_type MoK\a
_diffrn_radiation_wavelength 0.71069
_diffrn_reflns_av_R_equivalents 0.0905
_diffrn_reflns_av_sigmaI/netI 0.2192
_diffrn_reflns_limit_h_max 28
_diffrn_reflns_limit_h_min 0
_diffrn_reflns_limit_k_max 20
_diffrn_reflns_limit_k_min 0
_diffrn_reflns_limit_l_max 33
_diffrn_reflns_limit_l_min 0
_diffrn_reflns_number 24044
_diffrn_reflns_theta_full 31.74
_diffrn_reflns_theta_max 31.74
_diffrn_reflns_theta_min 2.42
_exptl_absorpt_coefficient_mu 1.473
_exptl_crystal_density_diffrn 1.506
_exptl_crystal_density_method 'not measured'
_exptl_crystal_F_000 3248
_refine_diff_density_max 0.787
_refine_diff_density_min -0.584
_refine_diff_density_rms 0.105
_refine_ls_extinction_expression Fc
_refine_ls_extinction_method none
_refine_ls_goodness_of_fit_ref 0.872
_refine_ls_hydrogen_treatment mixed
_refine_ls_matrix_type full
_refine_ls_number_parameters 388
_refine_ls_number_reflns 8028
_refine_ls_number_restraints 7
_refine_ls_restrained_S_all 0.872
_refine_ls_R_factor_all 0.2744
_refine_ls_R_factor_gt 0.0760
_refine_ls_shift/su_max 0.001
_refine_ls_shift/su_mean 0.000
_refine_ls_structure_factor_coef Fsqd
_refine_ls_weighting_details 'w=1/[\s^2^(Fo^2^)+(0.0703P)^2^+0.0000P] where P=(Fo^2^+2Fc^2^)/3'
_refine_ls_weighting_scheme calc
_refine_ls_wR_factor_gt 0.1550
_refine_ls_wR_factor_ref 0.2117
_reflns_number_gt 2517
_reflns_number_total 8028
_reflns_threshold_expression >2sigma(I)
_cod_data_source_file om034270csi20040114_041317.cif
_cod_data_source_block 9c
_cod_depositor_comments
;
The following automatic conversions were performed:

'_symmetry_cell_setting' value 'Orthorhombic' changed to
'orthorhombic' according to
/home/saulius/struct/CIF-dictionaries/cif_core.dic dictionary named
'cif_core.dic' version 2.4.1 from 2010-06-29.

Automatic conversion script
Id: cif_fix_values 1715 2011-07-08 13:25:40Z adriana 

The following automatic conversions were performed:

'_refine_ls_weighting_scheme' value 'calc
w=1/[\s^2^(Fo^2^)+(0.0703P)^2^+0.0000P] where P=(Fo^2^+2Fc^2^)/3' was
changed to 'calc'. New tag '_refine_ls_weighting_details' was
created. The value of the new tag was set to
'w=1/[\s^2^(Fo^2^)+(0.0703P)^2^+0.0000P] where P=(Fo^2^+2Fc^2^)/3'.

Automatic conversion script
Id: cif_fix_values 3143 2015-03-26 13:38:13Z robertas 
;
_cod_original_sg_symbol_H-M Pbca
_cod_database_code 4076260

loop_
_symmetry_equiv_pos_as_xyz
'x, y, z'
'-x+1/2, -y, z+1/2'
'x+1/2, -y+1/2, -z'
'-x, y+1/2, -z+1/2'
'-x, -y, -z'
'x-1/2, y, -z-1/2'
'-x-1/2, y-1/2, z'
'x, -y-1/2, z-1/2'

loop_
_atom_site_label
_atom_site_type_symbol
_atom_site_fract_x
_atom_site_fract_y
_atom_site_fract_z
_atom_site_U_iso_or_equiv
_atom_site_adp_type
_atom_site_occupancy
_atom_site_calc_flag
_atom_site_refinement_flags
I I 0.26664(4) -0.25806(5) 0.09562(3) 0.0929(3) Uani 1 d .
Pd Pd 0.38593(4) -0.18289(5) 0.09654(3) 0.0674(3) Uani 1 d .
P P 0.43073(13) -0.30459(18) 0.05661(10) 0.0653(7) Uani 1 d .
O1 O 0.5077(5) -0.2405(6) 0.1825(4) 0.119(3) Uani 1 d .
O2 O 0.4505(5) -0.1261(6) 0.2231(3) 0.120(3) Uani 1 d .
N N 0.3470(4) -0.0493(6) 0.1168(3) 0.071(2) Uani 1 d .
C1 C 0.5531(10) -0.3656(12) 0.2312(6) 0.177(7) Uani 1 d .
H1 H 0.5613 -0.3968 0.2662 0.212 Uiso 1 calc R
H1A H 0.5941 -0.3517 0.2132 0.212 Uiso 1 calc R
H1B H 0.5272 -0.4034 0.2068 0.212 Uiso 1 calc R
C2 C 0.5145(7) -0.2750(9) 0.2437(6) 0.122(5) Uani 1 d .
H2 H 0.4720 -0.2864 0.2611 0.147 Uiso 1 calc R
H2A H 0.5397 -0.2338 0.2672 0.147 Uiso 1 calc R
C3 C 0.4780(7) -0.1646(9) 0.1813(6) 0.096(4) Uani 1 d .
C4 C 0.4741(5) -0.1296(7) 0.1218(4) 0.075(3) Uani 1 d .
H4 H 0.5109 -0.1496 0.0982 0.090 Uiso 1 calc R
C5 C 0.4643(7) -0.0260(7) 0.1207(4) 0.079(3) Uani 1 d .
C6 C 0.5214(5) 0.0280(7) 0.1161(4) 0.075(3) Uani 1 d .
H6 H 0.5628 0.0011 0.1160 0.089 Uiso 1 calc R
C7 C 0.5155(5) 0.1235(8) 0.1116(4) 0.074(3) Uani 1 d .
H7 H 0.5513 0.1619 0.1069 0.089 Uiso 1 calc R
C8 C 0.4503(8) 0.1546(8) 0.1150(4) 0.098(4) Uani 1 d .
H8 H 0.4439 0.2167 0.1122 0.118 Uiso 1 calc R
C9 C 0.3995(6) 0.1064(8) 0.1216(5) 0.088(3) Uani 1 d .
H9 H 0.3589 0.1333 0.1286 0.105 Uiso 1 calc R
C10 C 0.4046(6) 0.0151(8) 0.1184(4) 0.076(3) Uani 1 d .
C11 C 0.3166(6) -0.0423(8) 0.1708(5) 0.099(4) Uani 1 d .
H11 H 0.2799 -0.0829 0.1726 0.119 Uiso 1 calc R
H11A H 0.3016 0.0187 0.1765 0.119 Uiso 1 calc R
H11B H 0.3478 -0.0578 0.1997 0.119 Uiso 1 calc R
C12 C 0.3030(6) -0.0175(6) 0.0710(5) 0.083(3) Uani 1 d .
H12 H 0.2647 -0.0567 0.0695 0.100 Uiso 1 calc R
H12A H 0.2878 0.0431 0.0801 0.100 Uiso 1 calc R
C13 C 0.3345(8) -0.0161(8) 0.0149(6) 0.116(4) Uani 1 d .
H13 H 0.3530 -0.0755 0.0074 0.139 Uiso 1 calc R
H13A H 0.3706 0.0269 0.0157 0.139 Uiso 1 calc R
C14 C 0.2881(8) 0.0089(9) -0.0336(6) 0.125(5) Uani 1 d .
H14 H 0.3120 0.0088 -0.0687 0.150 Uiso 1 calc R
H14A H 0.2703 0.0682 -0.0270 0.150 Uiso 1 calc R
H14B H 0.2530 -0.0344 -0.0355 0.150 Uiso 1 calc R
C15 C 0.5189(4) -0.3081(6) 0.0536(3) 0.050(2) Uani 1 d .
C16 C 0.5494(6) -0.2471(7) 0.0245(4) 0.078(3) Uani 1 d .
H16 H 0.5239 -0.2054 0.0048 0.094 Uiso 1 calc R
C17 C 0.6158(7) -0.2394(8) 0.0204(5) 0.094(4) Uani 1 d .
H17 H 0.6357 -0.1929 0.0000 0.113 Uiso 1 calc R
C18 C 0.6507(7) -0.3020(11) 0.0473(6) 0.114(4) Uani 1 d .
H18 H 0.6964 -0.2989 0.0464 0.137 Uiso 1 calc R
C19 C 0.6202(6) -0.3726(8) 0.0769(5) 0.086(3) Uani 1 d .
H19 H 0.6439 -0.4181 0.0949 0.103 Uiso 1 calc R
C20 C 0.5460(6) -0.3690(9) 0.0774(4) 0.084(3) Uani 1 d .
H20 H 0.5218 -0.4134 0.0959 0.101 Uiso 1 calc R
C21 C 0.4091(5) -0.4070(7) 0.0897(5) 0.075(3) Uani 1 d .
C22 C 0.3937(6) -0.4909(8) 0.0589(5) 0.086(3) Uani 1 d .
H22 H 0.3952 -0.4921 0.0195 0.103 Uiso 1 calc R
C23 C 0.3771(7) -0.5673(9) 0.0885(7) 0.110(4) Uani 1 d .
H23 H 0.3656 -0.6181 0.0675 0.131 Uiso 1 calc R
C24 C 0.3761(7) -0.5747(9) 0.1416(7) 0.104(4) Uani 1 d .
H24 H 0.3655 -0.6292 0.1591 0.125 Uiso 1 calc R
C25 C 0.3912(10) -0.4995(11) 0.1723(6) 0.150(6) Uani 1 d .
H25 H 0.3922 -0.5039 0.2116 0.180 Uiso 1 calc R
C26 C 0.4064(6) -0.4102(8) 0.1454(6) 0.097(4) Uani 1 d .
H26 H 0.4136 -0.3587 0.1672 0.116 Uiso 1 calc R
C27 C 0.4096(6) -0.3212(8) -0.0192(6) 0.089(4) Uani 1 d .
C28 C 0.4525(6) -0.3649(7) -0.0543(5) 0.083(3) Uani 1 d .
H28 H 0.4928 -0.3869 -0.0417 0.100 Uiso 1 calc R
C29 C 0.4309(9) -0.3745(10) -0.1125(5) 0.113(5) Uani 1 d .
H29 H 0.4582 -0.4056 -0.1373 0.136 Uiso 1 calc R
C30 C 0.3774(8) -0.3433(10) -0.1318(6) 0.108(4) Uani 1 d .
H30 H 0.3666 -0.3512 -0.1697 0.129 Uiso 1 calc R
C31 C 0.3360(7) -0.2985(10) -0.0966(7) 0.125(5) Uani 1 d .
H31 H 0.2965 -0.2741 -0.1094 0.150 Uiso 1 calc R
C32 C 0.3568(9) -0.2904(10) -0.0376(6) 0.124(5) Uani 1 d .
H32 H 0.3290 -0.2608 -0.0124 0.149 Uiso 1 calc R
C33 C 0.2738(12) -0.1490(12) -0.2297(9) 0.310(18) Uani 1 d D
H33 H 0.2884 -0.0994 -0.2066 0.371 Uiso 1 calc R
H33A H 0.2443 -0.1270 -0.2582 0.371 Uiso 1 calc R
H33B H 0.3110 -0.1772 -0.2474 0.371 Uiso 1 calc R
C34 C 0.2390(8) -0.2168(10) -0.1934(6) 0.167(8) Uani 1 d D
H34 H 0.2688 -0.2381 -0.1642 0.200 Uiso 1 calc R
H34A H 0.2021 -0.1876 -0.1748 0.200 Uiso 1 calc R
O3 O 0.2155(6) -0.2926(9) -0.2253(4) 0.180(5) Uani 1 d D
C35 C 0.1787(7) -0.3535(8) -0.1901(6) 0.146(6) Uani 1 d D
H35 H 0.2065 -0.3756 -0.1596 0.175 Uiso 1 calc R
H35A H 0.1644 -0.4051 -0.2123 0.175 Uiso 1 calc R
C36 C 0.1194(8) -0.3056(15) -0.1654(7) 0.233(11) Uani 1 d D
H36 H 0.0957 -0.3465 -0.1413 0.280 Uiso 1 calc R
H36A H 0.0912 -0.2858 -0.1956 0.280 Uiso 1 calc R
H36A H 0.1336 -0.2542 -0.1438 0.280 Uiso 1 calc R

loop_
_atom_site_aniso_label
_atom_site_aniso_U_11
_atom_site_aniso_U_22
_atom_site_aniso_U_33
_atom_site_aniso_U_23
_atom_site_aniso_U_13
_atom_site_aniso_U_12
I 0.0932(7) 0.0743(5) 0.1112(6) -0.0027(4) 0.0027(5) -0.0042(4)
Pd 0.0719(5) 0.0557(5) 0.0745(5) -0.0014(4) -0.0011(4) 0.0006(4)
P 0.0741(18) 0.0539(15) 0.0678(15) -0.0003(12) 0.0015(13) -0.0026(13)
O1 0.145(9) 0.107(7) 0.104(6) -0.007(5) -0.016(6) 0.013(6)
O2 0.151(9) 0.113(7) 0.098(6) -0.012(5) 0.002(6) 0.019(6)
N 0.039(5) 0.086(6) 0.087(6) -0.010(5) 0.006(5) -0.003(4)
C1 0.23(2) 0.170(17) 0.131(12) 0.010(11) -0.027(13) 0.012(16)
C2 0.161(15) 0.097(10) 0.109(10) -0.004(8) 0.008(9) 0.043(9)
C3 0.101(10) 0.077(9) 0.111(10) 0.014(8) -0.010(8) 0.017(7)
C4 0.086(8) 0.076(7) 0.062(6) -0.003(5) 0.003(5) -0.005(6)
C5 0.132(12) 0.043(6) 0.063(6) 0.004(5) -0.008(6) -0.015(7)
C6 0.045(6) 0.067(7) 0.112(8) 0.000(6) 0.009(5) -0.005(5)
C7 0.052(7) 0.088(8) 0.083(7) 0.003(6) 0.007(5) -0.022(6)
C8 0.141(14) 0.052(7) 0.103(9) 0.008(6) -0.005(8) 0.012(7)
C9 0.084(9) 0.057(8) 0.122(9) -0.018(6) 0.004(7) -0.018(6)
C10 0.090(9) 0.069(8) 0.070(7) 0.001(5) -0.003(6) 0.015(7)
C11 0.082(9) 0.097(9) 0.117(9) -0.027(7) 0.007(7) -0.007(7)
C12 0.078(8) 0.035(5) 0.136(10) -0.005(6) -0.016(8) -0.005(5)
C13 0.133(14) 0.085(9) 0.129(11) 0.002(8) -0.012(11) -0.020(9)
C14 0.141(14) 0.103(11) 0.133(11) -0.011(8) -0.021(10) 0.009(9)
C15 0.055(6) 0.046(5) 0.048(5) 0.020(4) 0.005(4) -0.009(5)
C16 0.083(9) 0.068(7) 0.083(7) 0.008(6) 0.005(7) 0.016(6)
C17 0.119(12) 0.054(7) 0.111(9) 0.010(6) 0.028(9) 0.009(7)
C18 0.086(10) 0.124(12) 0.131(10) -0.005(9) 0.011(8) -0.005(9)
C19 0.093(10) 0.056(7) 0.109(8) 0.004(6) -0.018(7) 0.014(6)
C20 0.094(10) 0.089(9) 0.069(7) -0.002(6) 0.014(6) -0.021(7)
C21 0.070(7) 0.078(8) 0.077(8) 0.000(6) -0.003(6) 0.006(5)
C22 0.097(9) 0.073(8) 0.086(7) -0.006(6) -0.002(7) -0.005(6)
C23 0.140(13) 0.068(9) 0.120(12) -0.003(8) 0.020(9) 0.004(8)
C24 0.132(12) 0.058(8) 0.123(11) 0.021(8) 0.019(9) -0.002(7)
C25 0.23(2) 0.111(13) 0.111(11) 0.032(10) 0.003(11) -0.009(12)
C26 0.131(12) 0.056(7) 0.105(9) -0.010(6) 0.011(8) -0.011(7)
C27 0.068(8) 0.063(7) 0.135(11) 0.027(8) -0.030(8) -0.016(6)
C28 0.067(8) 0.066(7) 0.116(10) -0.011(6) -0.021(7) 0.013(6)
C29 0.132(15) 0.122(12) 0.087(10) -0.007(8) 0.012(9) -0.002(10)
C30 0.103(12) 0.131(13) 0.089(9) 0.008(9) -0.019(9) -0.012(9)
C31 0.109(12) 0.135(12) 0.131(12) 0.000(10) 0.010(10) 0.021(10)
C32 0.183(18) 0.114(11) 0.075(10) -0.015(8) 0.017(9) -0.023(12)
C33 0.26(3) 0.35(4) 0.31(3) 0.17(3) 0.07(2) 0.01(3)
C34 0.147(18) 0.170(18) 0.182(16) -0.028(15) -0.073(14) 0.018(14)
O3 0.145(11) 0.205(13) 0.190(11) 0.043(11) 0.011(9) -0.031(10)
C35 0.108(13) 0.167(16) 0.163(14) -0.028(13) -0.028(11) -0.018(13)
C36 0.23(3) 0.27(3) 0.20(2) 0.000(19) -0.043(18) 0.00(2)

loop_
_atom_type_symbol
_atom_type_description
_atom_type_scat_dispersion_real
_atom_type_scat_dispersion_imag
_atom_type_scat_source
C C 0.0033 0.0016 'International Tables Vol C Tables 4.2.6.8 and 6.1.1.4'
H H 0.0000 0.0000 'International Tables Vol C Tables 4.2.6.8 and 6.1.1.4'
N N 0.0061 0.0033 'International Tables Vol C Tables 4.2.6.8 and 6.1.1.4'
O O 0.0106 0.0060 'International Tables Vol C Tables 4.2.6.8 and 6.1.1.4'
P P 0.1023 0.0942 'International Tables Vol C Tables 4.2.6.8 and 6.1.1.4'
I I -0.4742 1.8119 'International Tables Vol C Tables 4.2.6.8 and 6.1.1.4'
Pd Pd -0.9988 1.0072 'International Tables Vol C Tables 4.2.6.8 and 6.1.1.4'

loop_
_geom_angle_atom_site_label_1
_geom_angle_atom_site_label_2
_geom_angle_atom_site_label_3
_geom_angle
C4 Pd N 84.6(4)
C4 Pd P 94.3(3)
N Pd P 166.8(2)
C4 Pd I 163.5(3)
N Pd I 92.8(2)
P Pd I 91.86(7)
C21 P C15 104.1(5)
C21 P C27 104.8(5)
C15 P C27 100.9(5)
C21 P Pd 113.9(4)
C15 P Pd 116.7(3)
C27 P Pd 114.9(4)
C3 O1 C2 110.7(10)
C11 N C12 111.6(9)
C11 N C10 105.6(8)
C12 N C10 106.7(8)
C11 N Pd 114.9(7)
C12 N Pd 110.3(6)
C10 N Pd 107.2(6)
C2 C1 H1 109.5
C2 C1 H1A 109.5
H1 C1 H1A 109.5
C2 C1 H1B 109.5
H1 C1 H1B 109.5
H1A C1 H1B 109.5
O1 C2 C1 98.7(10)
O1 C2 H2 112.0
C1 C2 H2 112.0
O1 C2 H2A 112.0
C1 C2 H2A 112.0
H2 C2 H2A 109.7
O2 C3 O1 126.0(12)
O2 C3 C4 123.3(11)
O1 C3 C4 110.4(12)
C3 C4 C5 111.3(8)
C3 C4 Pd 100.8(7)
C5 C4 Pd 105.3(8)
C3 C4 H4 112.8
C5 C4 H4 112.8
Pd C4 H4 112.8
C10 C5 C6 118.6(10)
C10 C5 C4 124.0(11)
C6 C5 C4 117.1(11)
C5 C6 C7 119.8(10)
C5 C6 H6 120.1
C7 C6 H6 120.1
C8 C7 C6 113.6(9)
C8 C7 H7 123.2
C6 C7 H7 123.2
C9 C8 C7 126.5(11)
C9 C8 H8 116.8
C7 C8 H8 116.8
C8 C9 C10 119.4(13)
C8 C9 H9 120.3
C10 C9 H9 120.3
C9 C10 C5 120.8(12)
C9 C10 N 124.7(11)
C5 C10 N 114.4(10)
N C11 H11 109.5
N C11 H11A 109.5
H11 C11 H11A 109.5
N C11 H11B 109.5
H11 C11 H11B 109.5
H11A C11 H11B 109.5
C13 C12 N 113.4(10)
C13 C12 H12 108.9
N C12 H12 108.9
C13 C12 H12A 108.9
N C12 H12A 108.9
H12 C12 H12A 107.7
C12 C13 C14 114.1(13)
C12 C13 H13 108.7
C14 C13 H13 108.7
C12 C13 H13A 108.7
C14 C13 H13A 108.7
H13 C13 H13A 107.6
C13 C14 H14 109.5
C13 C14 H14A 109.5
H14 C14 H14A 109.5
C13 C14 H14B 109.5
H14 C14 H14B 109.5
H14A C14 H14B 109.5
C20 C15 C16 123.6(11)
C20 C15 P 117.6(8)
C16 C15 P 118.7(8)
C15 C16 C17 125.0(10)
C15 C16 H16 117.5
C17 C16 H16 117.5
C18 C17 C16 116.0(11)
C18 C17 H17 122.0
C16 C17 H17 122.0
C17 C18 C19 121.4(13)
C17 C18 H18 119.3
C19 C18 H18 119.3
C18 C19 C20 114.8(10)
C18 C19 H19 122.6
C20 C19 H19 122.6
C15 C20 C19 118.9(10)
C15 C20 H20 120.5
C19 C20 H20 120.5
C26 C21 C22 117.0(10)
C26 C21 P 118.9(9)
C22 C21 P 124.0(8)
C23 C22 C21 119.7(10)
C23 C22 H22 120.1
C21 C22 H22 120.1
C24 C23 C22 125.8(13)
C24 C23 H23 117.1
C22 C23 H23 117.1
C23 C24 C25 117.1(13)
C23 C24 H24 121.5
C25 C24 H24 121.5
C24 C25 C26 122.6(13)
C24 C25 H25 118.7
C26 C25 H25 118.7
C21 C26 C25 117.6(12)
C21 C26 H26 121.2
C25 C26 H26 121.2
C32 C27 C28 120.9(13)
C32 C27 P 119.1(13)
C28 C27 P 120.0(10)
C27 C28 C29 115.3(11)
C27 C28 H28 122.4
C29 C28 H28 122.4
C30 C29 C28 124.5(14)
C30 C29 H29 117.8
C28 C29 H29 117.8
C29 C30 C31 119.4(14)
C29 C30 H30 120.3
C31 C30 H30 120.3
C30 C31 C32 116.3(14)
C30 C31 H31 121.8
C32 C31 H31 121.8
C27 C32 C31 123.5(15)
C27 C32 H32 118.2
C31 C32 H32 118.2
C34 C33 H33 109.5
C34 C33 H33A 109.5
H33 C33 H33A 109.5
C34 C33 H33B 109.5
H33 C33 H33B 109.5
H33A C33 H33B 109.5
O3 C34 C33 112.4(9)
O3 C34 H34 109.1
C33 C34 H34 109.1
O3 C34 H34A 109.1
C33 C34 H34A 109.1
H34 C34 H34A 107.9
C34 O3 C35 111.0(8)
O3 C35 C36 110.1(9)
O3 C35 H35 109.6
C36 C35 H35 109.6
O3 C35 H35A 109.6
C36 C35 H35A 109.6
H35 C35 H35A 108.1
C35 C36 H36 109.5
C35 C36 H36A 109.5
H36 C36 H36A 109.5
C35 C36 H36A 109.5
H36 C36 H36A 109.5
H36A C36 H36A 109.5

loop_
_geom_bond_atom_site_label_1
_geom_bond_atom_site_label_2
_geom_bond_distance
I Pd 2.6682(11)
Pd C4 2.046(10)
Pd N 2.180(8)
Pd P 2.225(3)
P C21 1.758(11)
P C15 1.795(9)
P C27 1.857(13)
O1 C3 1.273(13)
O1 C2 1.539(14)
O2 C3 1.268(14)
N C11 1.420(12)
N C12 1.481(12)
N C10 1.509(14)
C1 C2 1.579(18)
C1 H1 0.9600
C1 H1A 0.9600
C1 H1B 0.9600
C2 H2 0.9700
C2 H2A 0.9700
C3 C4 1.500(15)
C4 C5 1.544(14)
C4 H4 0.9800
C5 C10 1.359(15)
C5 C6 1.414(14)
C6 C7 1.420(14)
C6 H6 0.9300
C7 C8 1.405(15)
C7 H7 0.9300
C8 C9 1.264(16)
C8 H8 0.9300
C9 C10 1.355(14)
C9 H9 0.9300
C11 H11 0.9600
C11 H11A 0.9600
C11 H11B 0.9600
C12 C13 1.473(16)
C12 H12 0.9700
C12 H12A 0.9700
C13 C14 1.529(16)
C13 H13 0.9700
C13 H13A 0.9700
C14 H14 0.9600
C14 H14A 0.9600
C14 H14B 0.9600
C15 C20 1.196(13)
C15 C16 1.291(12)
C16 C17 1.360(15)
C16 H16 0.9300
C17 C18 1.327(16)
C17 H17 0.9300
C18 C19 1.401(16)
C18 H18 0.9300
C19 C20 1.511(15)
C19 H19 0.9300
C20 H20 0.9300
C21 C26 1.318(13)
C21 C22 1.470(14)
C22 C23 1.369(16)
C22 H22 0.9300
C23 C24 1.259(15)
C23 H23 0.9300
C24 C25 1.362(18)
C24 H24 0.9300
C25 C26 1.498(17)
C25 H25 0.9300
C26 H26 0.9300
C27 C32 1.245(18)
C27 C28 1.364(15)
C28 C29 1.449(15)
C28 H28 0.9300
C29 C30 1.267(17)
C29 H29 0.9300
C30 C31 1.355(17)
C30 H30 0.9300
C31 C32 1.461(17)
C31 H31 0.9300
C32 H32 0.9300
C33 C34 1.495(9)
C33 H33 0.9600
C33 H33A 0.9600
C33 H33B 0.9600
C34 O3 1.432(9)
C34 H34 0.9700
C34 H34A 0.9700
O3 C35 1.437(8)
C35 C36 1.515(9)
C35 H35 0.9700
C35 H35A 0.9700
C36 H36 0.9600
C36 H36A 0.9600
C36 H36A 0.9600
